data_7012272
loop_
_publ_author_name
'Adams, Harry'
'Clunas, Scott'
'Fenton, David E.'
'Spey, Sharon E.'

_publ_section_title
;
 Dinuclear nickel(ii) complexes of reduced asymmetric compartmental
 ligandsIn memoriam Noel McAuliffe (1941--2002).
;
_journal_issue 4
_journal_name_full 'Dalton Transactions'
_journal_page_first 625
_journal_paper_doi 10.1039/b209437c
_journal_year 2003
_chemical_formula_sum 'C52 H88 F12 N8 Ni4 O15 P2'
_chemical_formula_weight 1590.08
_chemical_name_systematic
; 
? 
;
_space_group_IT_number 14
_symmetry_cell_setting monoclinic
_symmetry_space_group_name_Hall '-P 2yn'
_symmetry_space_group_name_H-M 'P 1 21/n 1'
_atom_sites_solution_hydrogens geom
_atom_sites_solution_primary direct
_atom_sites_solution_secondary difmap
_audit_creation_method SHELXL-97
_cell_angle_alpha 90.00
_cell_angle_beta 92.049(5)
_cell_angle_gamma 90.00
_cell_formula_units_Z 4
_cell_length_a 20.653(6)
_cell_length_b 10.707(3)
_cell_length_c 31.627(9)
_cell_measurement_reflns_used 778
_cell_measurement_temperature 150(2)
_cell_volume 6989(3)
_computing_cell_refinement 'Bruker SMART'
_computing_data_collection 'Bruker SMART'
_computing_data_reduction 'Bruker SHELXTL'
_computing_molecular_graphics 'Bruker SHELXTL'
_computing_publication_material 'Bruker SHELXTL'
_computing_structure_refinement 'SHELXL-97 (Sheldrick, 1997)'
_computing_structure_solution 'SHELXS-97 (Sheldrick, 1990)'
_diffrn_ambient_temperature 150(2)
_diffrn_measured_fraction_theta_full 0.959
_diffrn_measured_fraction_theta_max 0.959
_diffrn_measurement_device_type 'CCD area detector'
_diffrn_measurement_method 'phi and omega scans'
_diffrn_radiation_monochromator graphite
_diffrn_radiation_source 'fine-focus sealed tube'
_diffrn_radiation_type MoK\a
_diffrn_radiation_wavelength 0.71073
_diffrn_reflns_av_R_equivalents 0.1417
_diffrn_reflns_av_sigmaI/netI 0.2919
_diffrn_reflns_limit_h_max 26
_diffrn_reflns_limit_h_min -27
_diffrn_reflns_limit_k_max 12
_diffrn_reflns_limit_k_min -14
_diffrn_reflns_limit_l_max 38
_diffrn_reflns_limit_l_min -39
_diffrn_reflns_number 43495
_diffrn_reflns_theta_full 28.42
_diffrn_reflns_theta_max 28.42
_diffrn_reflns_theta_min 1.16
_exptl_absorpt_coefficient_mu 1.203
_exptl_absorpt_correction_T_max 0.8892
_exptl_absorpt_correction_T_min 0.6995
_exptl_absorpt_correction_type empirical
_exptl_crystal_colour green
_exptl_crystal_density_diffrn 1.511
_exptl_crystal_density_method 'not measured'
_exptl_crystal_description needle
_exptl_crystal_F_000 3304
_exptl_crystal_size_max 0.32
_exptl_crystal_size_mid 0.10
_exptl_crystal_size_min 0.10
_refine_diff_density_max 1.109
_refine_diff_density_min -0.656
_refine_diff_density_rms 0.113
_refine_ls_extinction_method none
_refine_ls_goodness_of_fit_ref 0.803
_refine_ls_hydrogen_treatment mixed
_refine_ls_matrix_type full
_refine_ls_number_parameters 857
_refine_ls_number_reflns 16858
_refine_ls_number_restraints 16
_refine_ls_restrained_S_all 0.803
_refine_ls_R_factor_all 0.2149
_refine_ls_R_factor_gt 0.0629
_refine_ls_shift/su_max 0.001
_refine_ls_shift/su_mean 0.000
_refine_ls_structure_factor_coef Fsqd
_refine_ls_weighting_details 'calc w=1/[\s^2^(Fo^2^)+(0.0593P)^2^+0.0000P] where P=(Fo^2^+2Fc^2^)/3'
_refine_ls_weighting_scheme calc
_refine_ls_wR_factor_gt 0.1310
_refine_ls_wR_factor_ref 0.1702
_reflns_number_gt 5464
_reflns_number_total 16858
_reflns_threshold_expression >2sigma(I)
_cod_data_source_file b209437c.txt
_cod_data_source_block ifn253m
_cod_depositor_comments
;
The following automatic conversions were performed:
'_symmetry_cell_setting' value 'Monoclinic' changed to 'monoclinic'
according to '/home/saulius/struct/CIF-dictionaries/cif_core.dic'
dictionary named 'cif_core.dic' version 2.4.1 from 2010-06-29.

Automatic conversion script
Id: cif_fix_enum 1527 2010-12-29 10:47:43Z saulius 
;
_cod_original_sg_symbol_H-M P2(1)/n
_cod_database_code 7012272

loop_
_symmetry_equiv_pos_as_xyz
'x, y, z'
'-x+1/2, y+1/2, -z+1/2'
'-x, -y, -z'
'x-1/2, -y-1/2, z-1/2'

loop_
_atom_site_label
_atom_site_type_symbol
_atom_site_fract_x
_atom_site_fract_y
_atom_site_fract_z
_atom_site_U_iso_or_equiv
_atom_site_adp_type
_atom_site_occupancy
_atom_site_symmetry_multiplicity
_atom_site_calc_flag
_atom_site_refinement_flags
_atom_site_disorder_assembly
_atom_site_disorder_group
Ni1 Ni 0.80689(4) 0.63576(8) 0.03114(3) 0.0251(2) Uani 1 1 d . . .
Ni2 Ni 0.76039(4) 0.39231(8) 0.08839(3) 0.0263(2) Uani 1 1 d . . .
O1 O 0.8245(2) 0.5297(4) 0.08027(13) 0.0246(11) Uani 1 1 d . . .
O2 O 0.7084(2) 0.6545(4) 0.03662(14) 0.0306(12) Uani 1 1 d . . .
O3 O 0.6862(2) 0.5233(4) 0.08997(14) 0.0281(11) Uani 1 1 d . . .
O4 O 0.7895(2) 0.5058(4) -0.01245(14) 0.0312(12) Uani 1 1 d . . .
O5 O 0.7404(2) 0.3590(4) 0.02581(14) 0.0320(12) Uani 1 1 d . . .
O7 O 0.6865(2) 0.2580(4) 0.09829(14) 0.0283(11) Uani 1 1 d . . .
H7A H 0.6507 0.2779 0.1156 0.034 Uiso 1 1 d R . .
N1 N 0.9030(3) 0.6525(5) 0.01349(17) 0.0297(14) Uani 1 1 d . . .
N2 N 0.8231(3) 0.8119(5) 0.05900(17) 0.0280(14) Uani 1 1 d . . .
N3 N 0.7793(3) 0.3955(5) 0.15351(16) 0.0251(13) Uani 1 1 d . . .
H3 H 0.7395 0.3963 0.1663 0.030 Uiso 1 1 calc R . .
N4 N 0.8352(3) 0.2641(5) 0.09232(17) 0.0264(13) Uani 1 1 d . . .
C1 C 1.0597(3) 0.5655(7) 0.1772(2) 0.040(2) Uani 1 1 d . . .
H1A H 1.0950 0.5798 0.1580 0.060 Uiso 1 1 calc R . .
H1B H 1.0688 0.4902 0.1940 0.060 Uiso 1 1 calc R . .
H1C H 1.0560 0.6374 0.1962 0.060 Uiso 1 1 calc R . .
C2 C 0.9962(4) 0.5485(6) 0.1517(2) 0.0322(18) Uani 1 1 d . . .
C3 C 0.9383(3) 0.5272(6) 0.1704(2) 0.0300(17) Uani 1 1 d . . .
H3' H 0.9380 0.5166 0.2003 0.036 Uiso 1 1 calc R . .
C4 C 0.8803(3) 0.5208(6) 0.1472(2) 0.0249(16) Uani 1 1 d . . .
C5 C 0.8803(3) 0.5344(6) 0.1034(2) 0.0212(15) Uani 1 1 d . . .
C6 C 0.9392(3) 0.5505(6) 0.0834(2) 0.0215(15) Uani 1 1 d . . .
C7 C 0.9948(3) 0.5596(6) 0.1078(2) 0.0287(17) Uani 1 1 d . . .
H7 H 1.0344 0.5742 0.0942 0.034 Uiso 1 1 calc R . .
C8 C 0.9407(3) 0.5536(6) 0.0363(2) 0.0299(17) Uani 1 1 d . . .
H8A H 0.9865 0.5616 0.0285 0.036 Uiso 1 1 calc R . .
H8B H 0.9250 0.4718 0.0255 0.036 Uiso 1 1 calc R . .
C9 C 0.9279(3) 0.7784(6) 0.0262(2) 0.0337(18) Uani 1 1 d . . .
H9A H 0.9206 0.8378 0.0025 0.040 Uiso 1 1 calc R . .
H9B H 0.9751 0.7736 0.0325 0.040 Uiso 1 1 calc R . .
C10 C 0.8936(3) 0.8255(6) 0.0650(2) 0.0292(17) Uani 1 1 d . . .
H10A H 0.9088 0.7775 0.0902 0.035 Uiso 1 1 calc R . .
H10B H 0.9046 0.9145 0.0699 0.035 Uiso 1 1 calc R . .
C11 C 0.7929(3) 0.8266(6) 0.1003(2) 0.0359(19) Uani 1 1 d . . .
H11A H 0.7458 0.8174 0.0966 0.054 Uiso 1 1 calc R . .
H11B H 0.8030 0.9096 0.1118 0.054 Uiso 1 1 calc R . .
H11C H 0.8097 0.7625 0.1199 0.054 Uiso 1 1 calc R . .
C12 C 0.7971(4) 0.9086(6) 0.0299(2) 0.040(2) Uani 1 1 d . . .
H12A H 0.7501 0.8979 0.0260 0.061 Uiso 1 1 calc R . .
H12B H 0.8175 0.9008 0.0026 0.061 Uiso 1 1 calc R . .
H12C H 0.8064 0.9914 0.0419 0.061 Uiso 1 1 calc R . .
C13 C 0.9124(3) 0.6322(7) -0.0326(2) 0.0325(18) Uani 1 1 d . . .
H13A H 0.9037 0.5433 -0.0394 0.039 Uiso 1 1 calc R . .
H13B H 0.9582 0.6494 -0.0388 0.039 Uiso 1 1 calc R . .
C14 C 0.8693(4) 0.7129(7) -0.0612(2) 0.044(2) Uani 1 1 d . . .
H14A H 0.8778 0.6943 -0.0908 0.066 Uiso 1 1 calc R . .
H14B H 0.8786 0.8012 -0.0554 0.066 Uiso 1 1 calc R . .
H14C H 0.8238 0.6954 -0.0558 0.066 Uiso 1 1 calc R . .
C15 C 0.8152(3) 0.5082(6) 0.1686(2) 0.0267(16) Uani 1 1 d . . .
H15A H 0.8229 0.5029 0.1996 0.032 Uiso 1 1 calc R . .
H15B H 0.7887 0.5835 0.1625 0.032 Uiso 1 1 calc R . .
C16 C 0.8113(3) 0.2768(6) 0.1654(2) 0.0326(18) Uani 1 1 d . . .
H16A H 0.7782 0.2113 0.1692 0.039 Uiso 1 1 calc R . .
H16B H 0.8361 0.2872 0.1925 0.039 Uiso 1 1 calc R . .
C17 C 0.8564(3) 0.2373(6) 0.1313(2) 0.0250(16) Uani 1 1 d . . .
C18 C 0.9148(4) 0.1775(6) 0.1396(2) 0.0353(19) Uani 1 1 d . . .
H18 H 0.9284 0.1589 0.1679 0.042 Uiso 1 1 calc R . .
C19 C 0.9531(4) 0.1451(7) 0.1065(3) 0.040(2) Uani 1 1 d . . .
H19 H 0.9937 0.1051 0.1117 0.048 Uiso 1 1 calc R . .
C20 C 0.9317(3) 0.1715(6) 0.0661(2) 0.0342(19) Uani 1 1 d . . .
H20 H 0.9571 0.1495 0.0428 0.041 Uiso 1 1 calc R . .
C21 C 0.8726(3) 0.2307(6) 0.0595(2) 0.0308(17) Uani 1 1 d . . .
H21 H 0.8577 0.2485 0.0314 0.037 Uiso 1 1 calc R . .
C22 C 0.6715(3) 0.6088(6) 0.0643(2) 0.0268(16) Uani 1 1 d . . .
C23 C 0.6052(3) 0.6663(7) 0.0661(3) 0.048(2) Uani 1 1 d . . .
H23A H 0.6003 0.7314 0.0445 0.073 Uiso 1 1 calc R . .
H23B H 0.5997 0.7031 0.0942 0.073 Uiso 1 1 calc R . .
H23C H 0.5722 0.6017 0.0610 0.073 Uiso 1 1 calc R . .
C24 C 0.7574(3) 0.4070(6) -0.0082(2) 0.0266(17) Uani 1 1 d . . .
C25 C 0.7349(3) 0.3400(7) -0.0487(2) 0.0383(19) Uani 1 1 d . . .
H25A H 0.7507 0.3850 -0.0732 0.057 Uiso 1 1 calc R . .
H25B H 0.6875 0.3371 -0.0504 0.057 Uiso 1 1 calc R . .
H25C H 0.7522 0.2547 -0.0485 0.057 Uiso 1 1 calc R . .
C26 C 0.6911(3) 0.1382(6) 0.0789(2) 0.0369(19) Uani 1 1 d . . .
H26A H 0.6538 0.0872 0.0864 0.055 Uiso 1 1 calc R . .
H26B H 0.7311 0.0971 0.0889 0.055 Uiso 1 1 calc R . .
H26C H 0.6914 0.1481 0.0481 0.055 Uiso 1 1 calc R . .
Ni1A Ni 0.39696(4) 0.26317(9) 0.09879(3) 0.0316(2) Uani 1 1 d . . .
Ni2A Ni 0.53611(4) 0.34731(8) 0.15318(3) 0.0279(2) Uani 1 1 d . . .
O1A O 0.4619(2) 0.2254(4) 0.14512(14) 0.0319(12) Uani 1 1 d . . .
O2A O 0.4670(2) 0.3070(4) 0.05621(14) 0.0358(13) Uani 1 1 d . . .
O3A O 0.5631(2) 0.3207(4) 0.09129(14) 0.0301(12) Uani 1 1 d . . .
O4A O 0.3867(2) 0.4474(5) 0.11500(15) 0.0410(13) Uani 1 1 d . . .
O5A O 0.4875(2) 0.5041(4) 0.13686(14) 0.0338(12) Uani 1 1 d . . .
O6A O 0.3281(2) 0.3327(4) 0.05089(15) 0.0448(14) Uani 1 1 d . . .
H1SA H 0.3105 0.2805 0.0314 0.054 Uiso 1 1 d R . .
H1SB H 0.3170 0.4140 0.0507 0.054 Uiso 1 1 d R . .
O7A O 0.6199(2) 0.4650(4) 0.15993(14) 0.0316(12) Uani 1 1 d . . .
H7' H 0.6584 0.4439 0.1454 0.038 Uiso 1 1 d R . .
N1A N 0.3184(3) 0.2050(6) 0.13760(19) 0.0422(17) Uani 1 1 d . . .
N2A N 0.3892(3) 0.0756(5) 0.07270(18) 0.0346(15) Uani 1 1 d . . .
N3A N 0.5968(3) 0.2083(5) 0.17576(18) 0.0298(14) Uani 1 1 d . . .
H3A H 0.6363 0.2208 0.1632 0.036 Uiso 1 1 calc R . .
N4A N 0.5193(3) 0.3676(5) 0.21556(19) 0.0339(15) Uani 1 1 d . . .
C1A C 0.4376(4) -0.2092(7) 0.2480(3) 0.059(3) Uani 1 1 d . . .
H1A1 H 0.3927 -0.2166 0.2567 0.089 Uiso 1 1 calc R . .
H1A2 H 0.4667 -0.2048 0.2731 0.089 Uiso 1 1 calc R . .
H1A3 H 0.4488 -0.2822 0.2310 0.089 Uiso 1 1 calc R . .
C2A C 0.4450(4) -0.0910(7) 0.2217(2) 0.040(2) Uani 1 1 d . . .
C3A C 0.5038(4) -0.0574(6) 0.2055(2) 0.0346(18) Uani 1 1 d . . .
H3A' H 0.5408 -0.1082 0.2115 0.042 Uiso 1 1 calc R . .
C4A C 0.5103(3) 0.0500(6) 0.1806(2) 0.0267(16) Uani 1 1 d . . .
C5A C 0.4563(3) 0.1269(6) 0.1715(2) 0.0284(17) Uani 1 1 d . . .
C6A C 0.3973(3) 0.0979(7) 0.1889(2) 0.0315(18) Uani 1 1 d . . .
C7A C 0.3928(4) -0.0111(7) 0.2131(2) 0.039(2) Uani 1 1 d . . .
H7A' H 0.3521 -0.0316 0.2243 0.046 Uiso 1 1 calc R . .
C8A C 0.3425(3) 0.1843(7) 0.1814(2) 0.040(2) Uani 1 1 d . . .
H8A1 H 0.3059 0.1534 0.1978 0.048 Uiso 1 1 calc R . .
H8A2 H 0.3553 0.2664 0.1934 0.048 Uiso 1 1 calc R . .
C9A C 0.2921(4) 0.0873(8) 0.1177(3) 0.052(2) Uani 1 1 d . . .
H9A1 H 0.2617 0.1092 0.0940 0.063 Uiso 1 1 calc R . .
H9A2 H 0.2677 0.0403 0.1389 0.063 Uiso 1 1 calc R . .
C10A C 0.3451(4) 0.0056(7) 0.1015(3) 0.054(2) Uani 1 1 d . . .
H10C H 0.3254 -0.0657 0.0859 0.065 Uiso 1 1 calc R . .
H10D H 0.3711 -0.0282 0.1258 0.065 Uiso 1 1 calc R . .
C11A C 0.4520(4) 0.0115(7) 0.0721(2) 0.049(2) Uani 1 1 d . . .
H11D H 0.4715 0.0093 0.1008 0.073 Uiso 1 1 calc R . .
H11E H 0.4807 0.0564 0.0533 0.073 Uiso 1 1 calc R . .
H11F H 0.4456 -0.0740 0.0617 0.073 Uiso 1 1 calc R . .
C12A C 0.3600(4) 0.0784(8) 0.0306(2) 0.056(2) Uani 1 1 d . . .
H12D H 0.3181 0.1214 0.0311 0.084 Uiso 1 1 calc R . .
H12E H 0.3534 -0.0072 0.0203 0.084 Uiso 1 1 calc R . .
H12F H 0.3885 0.1230 0.0116 0.084 Uiso 1 1 calc R . .
C13A C 0.2668(3) 0.3001(8) 0.1376(3) 0.052(2) Uani 1 1 d . . .
H13C H 0.2518 0.3144 0.1079 0.062 Uiso 1 1 calc R . .
H13D H 0.2860 0.3793 0.1482 0.062 Uiso 1 1 calc R . .
C14A C 0.2073(4) 0.2714(10) 0.1636(3) 0.074(3) Uani 1 1 d . . .
H14D H 0.1767 0.3412 0.1612 0.111 Uiso 1 1 calc R . .
H14E H 0.2208 0.2596 0.1933 0.111 Uiso 1 1 calc R . .
H14F H 0.1863 0.1951 0.1528 0.111 Uiso 1 1 calc R . .
C15A C 0.5746(3) 0.0818(6) 0.1628(2) 0.0335(18) Uani 1 1 d . . .
H15C H 0.6072 0.0194 0.1726 0.040 Uiso 1 1 calc R . .
H15D H 0.5711 0.0776 0.1315 0.040 Uiso 1 1 calc R . .
C16A C 0.6097(3) 0.2225(7) 0.2221(2) 0.0380(19) Uani 1 1 d . . .
H16C H 0.6528 0.2614 0.2271 0.046 Uiso 1 1 calc R . .
H16D H 0.6107 0.1389 0.2355 0.046 Uiso 1 1 calc R . .
C17A C 0.5589(4) 0.3019(6) 0.2427(2) 0.0338(19) Uani 1 1 d . . .
C18A C 0.5566(4) 0.3119(7) 0.2860(2) 0.045(2) Uani 1 1 d . . .
H18A H 0.5872 0.2686 0.3037 0.054 Uiso 1 1 calc R . .
C19A C 0.5097(5) 0.3852(7) 0.3034(3) 0.052(2) Uani 1 1 d . . .
H19A H 0.5064 0.3910 0.3332 0.062 Uiso 1 1 calc R . .
C20A C 0.4680(4) 0.4494(8) 0.2769(3) 0.050(2) Uani 1 1 d . . .
H20A H 0.4353 0.5010 0.2880 0.061 Uiso 1 1 calc R . .
C21A C 0.4741(4) 0.4382(7) 0.2338(2) 0.041(2) Uani 1 1 d . . .
H21A H 0.4445 0.4832 0.2159 0.049 Uiso 1 1 calc R . .
C22A C 0.5270(4) 0.3181(6) 0.0582(2) 0.0305(18) Uani 1 1 d . . .
C23A C 0.5607(4) 0.3347(8) 0.0167(2) 0.051(2) Uani 1 1 d . . .
H23D H 0.6075 0.3427 0.0222 0.077 Uiso 1 1 calc R . .
H23E H 0.5443 0.4102 0.0024 0.077 Uiso 1 1 calc R . .
H23F H 0.5521 0.2619 -0.0015 0.077 Uiso 1 1 calc R . .
C24A C 0.4300(4) 0.5262(7) 0.1252(2) 0.038(2) Uani 1 1 d . . .
C25A C 0.4116(4) 0.6653(7) 0.1240(3) 0.066(3) Uani 1 1 d . . .
H25D H 0.4494 0.7158 0.1326 0.099 Uiso 1 1 calc R . .
H25E H 0.3765 0.6805 0.1435 0.099 Uiso 1 1 calc R . .
H25F H 0.3971 0.6884 0.0953 0.099 Uiso 1 1 calc R . .
C26A C 0.6193(4) 0.5804(9) 0.1873(3) 0.079(3) Uani 1 1 d . . .
H26D H 0.6615 0.6220 0.1866 0.119 Uiso 1 1 calc R . .
H26E H 0.6105 0.5566 0.2165 0.119 Uiso 1 1 calc R . .
H26F H 0.5854 0.6375 0.1767 0.119 Uiso 1 1 calc R . .
P1 P 0.75571(10) 0.4245(2) 0.28825(6) 0.0378(5) Uani 1 1 d D . .
P2 P 0.10967(10) 0.89036(19) 0.07924(7) 0.0385(5) Uani 1 1 d . . .
F1 F 0.7925(9) 0.409(2) 0.3347(4) 0.064(5) Uani 0.488(19) 1 d PDU A 1
F1' F 0.7773(9) 0.477(2) 0.3339(4) 0.062(4) Uani 0.512(19) 1 d PDU A 2
F2 F 0.6864(2) 0.4687(5) 0.30355(16) 0.0761(16) Uani 1 1 d . A .
F3 F 0.7269(2) 0.4111(5) 0.24217(13) 0.0627(14) Uani 1 1 d . A .
F4 F 0.8252(2) 0.3863(4) 0.27238(13) 0.0549(13) Uani 1 1 d . A .
F5 F 0.7373(3) 0.2891(5) 0.29954(18) 0.0873(18) Uani 1 1 d . A .
F6 F 0.7816(12) 0.5663(12) 0.2864(7) 0.056(4) Uani 0.488(19) 1 d PDU A 1
F6' F 0.7642(11) 0.5645(12) 0.2687(6) 0.058(4) Uani 0.512(19) 1 d PDU A 2
F7 F 0.1154(2) 1.0034(4) 0.11237(15) 0.0621(14) Uani 1 1 d . . .
F8 F 0.0442(2) 0.8467(4) 0.09932(14) 0.0531(12) Uani 1 1 d . . .
F9 F 0.1496(2) 0.8040(4) 0.11080(14) 0.0621(14) Uani 1 1 d . . .
F10 F 0.1048(2) 0.7780(4) 0.04580(14) 0.0566(13) Uani 1 1 d . . .
F11 F 0.1755(2) 0.9354(5) 0.05889(15) 0.0665(15) Uani 1 1 d . . .
F12 F 0.0694(2) 0.9781(4) 0.04701(14) 0.0566(13) Uani 1 1 d . . .
O1W O 0.2028(8) -0.1204(15) 0.1952(6) 0.191(7) Uiso 0.711(15) 1 d PU B 1
O1W' O 0.234(2) -0.147(4) 0.2334(15) 0.189(7) Uiso 0.289(15) 1 d PU B 2
O2W' O 0.2864(12) 0.575(3) 0.2150(14) 0.254(10) Uiso 0.61(3) 1 d PU C 1
O2W O 0.2899(19) 0.592(4) 0.249(2) 0.253(10) Uiso 0.39(3) 1 d PU C 2

loop_
_atom_site_aniso_label
_atom_site_aniso_U_11
_atom_site_aniso_U_22
_atom_site_aniso_U_33
_atom_site_aniso_U_23
_atom_site_aniso_U_13
_atom_site_aniso_U_12
Ni1 0.0309(5) 0.0180(5) 0.0265(5) 0.0007(4) 0.0025(4) -0.0003(4)
Ni2 0.0313(5) 0.0183(5) 0.0294(5) 0.0003(4) 0.0043(4) -0.0011(4)
O1 0.030(3) 0.020(3) 0.024(3) 0.000(2) 0.000(2) -0.002(2)
O2 0.038(3) 0.021(3) 0.032(3) 0.007(2) 0.001(2) -0.004(2)
O3 0.034(3) 0.018(3) 0.032(3) 0.004(2) 0.007(2) -0.006(2)
O4 0.041(3) 0.022(3) 0.031(3) -0.002(2) 0.008(2) -0.008(2)
O5 0.044(3) 0.021(3) 0.031(3) 0.001(2) 0.002(2) -0.009(2)
O7 0.037(3) 0.012(2) 0.037(3) -0.004(2) 0.011(2) 0.000(2)
N1 0.042(4) 0.021(3) 0.026(3) 0.004(3) -0.003(3) -0.003(3)
N2 0.036(4) 0.025(3) 0.023(3) 0.006(3) 0.000(3) 0.002(3)
N3 0.031(3) 0.010(3) 0.035(3) 0.003(3) 0.012(3) 0.001(3)
N4 0.030(3) 0.020(3) 0.029(3) -0.003(3) 0.003(3) -0.005(3)
C1 0.035(4) 0.054(5) 0.031(4) 0.003(4) -0.001(4) 0.007(4)
C2 0.044(5) 0.019(4) 0.033(4) 0.004(3) -0.006(4) 0.003(4)
C3 0.044(5) 0.020(4) 0.026(4) -0.001(3) 0.004(4) 0.000(4)
C4 0.032(4) 0.015(4) 0.028(4) 0.001(3) 0.006(3) -0.004(3)
C5 0.030(4) 0.011(3) 0.022(4) 0.003(3) 0.000(3) 0.004(3)
C6 0.034(4) 0.007(3) 0.024(4) -0.001(3) 0.008(3) 0.000(3)
C7 0.037(4) 0.020(4) 0.030(4) 0.001(3) 0.004(4) 0.004(3)
C8 0.036(4) 0.024(4) 0.030(4) 0.001(3) 0.010(3) 0.002(4)
C9 0.039(4) 0.020(4) 0.042(5) 0.002(3) 0.009(4) -0.005(4)
C10 0.036(4) 0.022(4) 0.030(4) 0.000(3) 0.002(3) -0.008(3)
C11 0.039(4) 0.023(4) 0.045(5) -0.015(4) 0.000(4) -0.004(4)
C12 0.051(5) 0.026(4) 0.044(5) 0.005(4) -0.001(4) -0.002(4)
C13 0.039(4) 0.030(4) 0.029(4) 0.003(3) 0.006(3) -0.002(4)
C14 0.056(5) 0.043(5) 0.033(5) 0.011(4) -0.004(4) 0.002(4)
C15 0.036(4) 0.014(4) 0.030(4) -0.001(3) 0.004(3) -0.005(3)
C16 0.053(5) 0.021(4) 0.024(4) 0.007(3) 0.004(4) 0.001(4)
C17 0.035(4) 0.013(4) 0.027(4) -0.002(3) 0.002(3) -0.003(3)
C18 0.044(5) 0.024(4) 0.038(5) -0.001(4) 0.001(4) 0.003(4)
C19 0.033(4) 0.024(4) 0.062(6) -0.003(4) -0.005(4) 0.006(4)
C20 0.026(4) 0.026(4) 0.051(5) -0.005(4) 0.006(4) -0.004(3)
C21 0.038(4) 0.013(4) 0.041(5) -0.007(3) 0.005(4) -0.008(3)
C22 0.038(4) 0.019(4) 0.024(4) 0.001(3) 0.008(3) 0.011(4)
C23 0.039(5) 0.047(5) 0.061(6) 0.025(4) 0.024(4) 0.008(4)
C24 0.029(4) 0.021(4) 0.030(4) 0.000(3) 0.003(3) 0.002(3)
C25 0.047(5) 0.035(5) 0.033(5) -0.004(4) -0.002(4) -0.007(4)
C26 0.048(5) 0.021(4) 0.044(5) -0.006(4) 0.018(4) -0.007(4)
Ni1A 0.0320(5) 0.0262(5) 0.0363(6) -0.0014(4) -0.0046(4) 0.0024(5)
Ni2A 0.0299(5) 0.0210(5) 0.0326(5) 0.0032(4) -0.0016(4) -0.0007(4)
O1A 0.033(3) 0.029(3) 0.033(3) 0.006(2) -0.002(2) -0.002(2)
O2A 0.041(3) 0.033(3) 0.033(3) 0.001(2) -0.006(3) 0.003(3)
O3A 0.029(3) 0.033(3) 0.028(3) -0.002(2) 0.000(2) 0.001(2)
O4A 0.043(3) 0.029(3) 0.050(3) -0.006(3) -0.016(3) 0.008(3)
O5A 0.043(3) 0.025(3) 0.033(3) 0.008(2) -0.011(2) 0.002(3)
O6A 0.051(3) 0.032(3) 0.051(3) -0.009(3) -0.015(3) 0.014(3)
O7A 0.032(3) 0.027(3) 0.037(3) -0.001(2) 0.008(2) -0.001(2)
N1A 0.031(4) 0.048(4) 0.047(4) -0.011(3) -0.015(3) 0.003(3)
N2A 0.038(4) 0.031(4) 0.035(4) 0.001(3) -0.007(3) -0.001(3)
N3A 0.027(3) 0.022(3) 0.040(4) 0.006(3) 0.001(3) -0.005(3)
N4A 0.030(3) 0.023(4) 0.048(4) -0.003(3) -0.005(3) -0.003(3)
C1A 0.080(7) 0.032(5) 0.067(6) 0.015(5) 0.019(5) -0.010(5)
C2A 0.051(5) 0.030(5) 0.039(5) 0.006(4) 0.005(4) -0.010(4)
C3A 0.044(5) 0.021(4) 0.038(5) -0.001(3) -0.003(4) -0.009(4)
C4A 0.033(4) 0.013(4) 0.034(4) -0.001(3) 0.000(3) -0.008(3)
C5A 0.038(4) 0.023(4) 0.024(4) 0.002(3) -0.003(3) -0.007(4)
C6A 0.025(4) 0.033(5) 0.036(4) -0.004(4) -0.001(3) -0.005(4)
C7A 0.045(5) 0.039(5) 0.033(5) -0.004(4) 0.011(4) -0.014(4)
C8A 0.032(4) 0.050(5) 0.036(5) -0.002(4) -0.003(4) -0.004(4)
C9A 0.033(5) 0.060(6) 0.064(6) -0.013(5) 0.006(4) -0.014(5)
C10A 0.074(6) 0.031(5) 0.056(6) 0.003(4) -0.004(5) -0.024(5)
C11A 0.054(5) 0.038(5) 0.054(6) -0.009(4) -0.003(4) 0.005(4)
C12A 0.084(7) 0.047(6) 0.035(5) -0.005(4) -0.020(5) -0.001(5)
C13A 0.030(5) 0.076(7) 0.049(6) -0.008(5) -0.002(4) 0.013(5)
C14A 0.041(5) 0.128(10) 0.052(6) -0.004(6) -0.002(5) 0.031(6)
C15A 0.040(5) 0.026(4) 0.034(4) -0.002(3) -0.012(4) 0.007(4)
C16A 0.038(4) 0.039(5) 0.036(5) 0.004(4) -0.015(4) 0.004(4)
C17A 0.052(5) 0.019(4) 0.029(4) 0.001(3) -0.001(4) -0.010(4)
C18A 0.064(6) 0.037(5) 0.034(5) 0.000(4) -0.010(4) -0.002(5)
C19A 0.101(7) 0.022(5) 0.033(5) 0.004(4) 0.017(5) -0.014(5)
C20A 0.066(6) 0.037(5) 0.050(6) -0.003(4) 0.020(5) -0.001(5)
C21A 0.049(5) 0.033(5) 0.043(5) -0.001(4) 0.011(4) -0.001(4)
C22A 0.035(5) 0.018(4) 0.038(5) -0.003(3) -0.001(4) 0.006(4)
C23A 0.052(5) 0.066(6) 0.036(5) 0.003(4) 0.006(4) 0.001(5)
C24A 0.048(5) 0.036(5) 0.029(4) -0.003(4) -0.016(4) 0.005(4)
C25A 0.090(7) 0.020(5) 0.086(7) -0.006(4) -0.042(6) 0.017(5)
C26A 0.062(6) 0.063(7) 0.113(9) 0.009(7) 0.007(6) -0.009(6)
P1 0.0416(13) 0.0416(14) 0.0308(12) -0.0041(10) 0.0079(10) -0.0141(11)
P2 0.0429(13) 0.0318(12) 0.0411(13) 0.0045(10) 0.0043(10) -0.0044(11)
F1 0.044(8) 0.114(14) 0.036(4) -0.016(7) 0.005(4) -0.018(9)
F1' 0.043(8) 0.106(14) 0.038(4) -0.036(7) 0.012(4) -0.019(8)
F2 0.061(3) 0.089(4) 0.080(4) -0.013(3) 0.038(3) -0.008(3)
F3 0.056(3) 0.101(4) 0.031(3) 0.010(3) 0.004(2) -0.018(3)
F4 0.047(3) 0.072(3) 0.046(3) 0.008(2) 0.011(2) 0.015(3)
F5 0.091(4) 0.055(4) 0.117(5) 0.034(3) 0.019(4) -0.007(3)
F6 0.063(11) 0.033(4) 0.073(12) -0.032(6) 0.011(8) -0.029(5)
F6' 0.069(11) 0.037(4) 0.070(12) -0.022(6) 0.021(8) -0.027(5)
F7 0.074(3) 0.035(3) 0.077(4) -0.012(3) -0.003(3) -0.007(3)
F8 0.054(3) 0.048(3) 0.059(3) -0.007(2) 0.022(2) -0.011(2)
F9 0.077(3) 0.056(3) 0.052(3) 0.018(2) -0.011(3) 0.019(3)
F10 0.069(3) 0.045(3) 0.057(3) -0.013(2) 0.013(3) 0.002(3)
F11 0.045(3) 0.068(4) 0.087(4) 0.020(3) 0.014(3) -0.018(3)
F12 0.058(3) 0.047(3) 0.063(3) 0.018(2) -0.013(3) 0.002(3)

loop_
_atom_type_symbol
_atom_type_description
_atom_type_scat_dispersion_real
_atom_type_scat_dispersion_imag
_atom_type_scat_source
C C 0.0033 0.0016 'International Tables Vol C Tables 4.2.6.8 and 6.1.1.4'
H H 0.0000 0.0000 'International Tables Vol C Tables 4.2.6.8 and 6.1.1.4'
N N 0.0061 0.0033 'International Tables Vol C Tables 4.2.6.8 and 6.1.1.4'
O O 0.0106 0.0060 'International Tables Vol C Tables 4.2.6.8 and 6.1.1.4'
F F 0.0171 0.0103 'International Tables Vol C Tables 4.2.6.8 and 6.1.1.4'
P P 0.1023 0.0942 'International Tables Vol C Tables 4.2.6.8 and 6.1.1.4'
Ni Ni 0.3393 1.1124 'International Tables Vol C Tables 4.2.6.8 and 6.1.1.4'

loop_
_geom_angle_atom_site_label_1
_geom_angle_atom_site_label_2
_geom_angle_atom_site_label_3
_geom_angle
_geom_angle_site_symmetry_1
_geom_angle_site_symmetry_3
_geom_angle_publ_flag
O1 Ni1 O4 99.74(18) . . ?
O1 Ni1 O2 98.42(18) . . ?
O4 Ni1 O2 88.37(18) . . ?
O1 Ni1 N1 96.40(19) . . ?
O4 Ni1 N1 91.4(2) . . ?
O2 Ni1 N1 164.99(19) . . ?
O1 Ni1 N2 99.57(19) . . ?
O4 Ni1 N2 160.5(2) . . ?
O2 Ni1 N2 91.2(2) . . ?
N1 Ni1 N2 84.1(2) . . ?
O1 Ni1 Ni2 32.89(12) . . ?
O4 Ni1 Ni2 77.30(13) . . ?
O2 Ni1 Ni2 74.08(12) . . ?
N1 Ni1 Ni2 120.48(15) . . ?
N2 Ni1 Ni2 121.19(15) . . ?
O1 Ni2 O5 96.68(17) . . ?
O1 Ni2 N4 89.97(19) . . ?
O5 Ni2 N4 93.9(2) . . ?
O1 Ni2 O3 89.96(17) . . ?
O5 Ni2 O3 90.99(18) . . ?
N4 Ni2 O3 175.1(2) . . ?
O1 Ni2 N3 90.74(18) . . ?
O5 Ni2 N3 170.81(19) . . ?
N4 Ni2 N3 80.7(2) . . ?
O3 Ni2 N3 94.45(19) . . ?
O1 Ni2 O7 175.20(17) . . ?
O5 Ni2 O7 84.43(17) . . ?
N4 Ni2 O7 94.63(19) . . ?
O3 Ni2 O7 85.35(16) . . ?
N3 Ni2 O7 88.62(19) . . ?
O1 Ni2 Ni1 31.92(12) . . ?
O5 Ni2 Ni1 70.26(13) . . ?
N4 Ni2 Ni1 108.83(15) . . ?
O3 Ni2 Ni1 73.32(12) . . ?
N3 Ni2 Ni1 118.45(14) . . ?
O7 Ni2 Ni1 146.11(12) . . ?
C5 O1 Ni1 123.0(4) . . ?
C5 O1 Ni2 121.1(4) . . ?
Ni1 O1 Ni2 115.2(2) . . ?
C22 O2 Ni1 129.5(4) . . ?
C22 O3 Ni2 129.6(4) . . ?
C24 O4 Ni1 126.8(4) . . ?
C24 O5 Ni2 135.1(4) . . ?
C26 O7 Ni2 119.1(4) . . ?
C8 N1 C9 110.1(5) . . ?
C8 N1 C13 106.6(5) . . ?
C9 N1 C13 109.8(5) . . ?
C8 N1 Ni1 107.2(4) . . ?
C9 N1 Ni1 109.1(4) . . ?
C13 N1 Ni1 113.9(4) . . ?
C10 N2 C12 110.3(5) . . ?
C10 N2 C11 108.9(5) . . ?
C12 N2 C11 108.7(5) . . ?
C10 N2 Ni1 106.6(4) . . ?
C12 N2 Ni1 108.7(4) . . ?
C11 N2 Ni1 113.6(4) . . ?
C16 N3 C15 113.9(5) . . ?
C16 N3 Ni2 107.7(4) . . ?
C15 N3 Ni2 113.9(4) . . ?
C17 N4 C21 118.3(6) . . ?
C17 N4 Ni2 114.9(5) . . ?
C21 N4 Ni2 124.8(5) . . ?
C3 C2 C7 117.2(7) . . ?
C3 C2 C1 122.4(6) . . ?
C7 C2 C1 120.4(7) . . ?
C2 C3 C4 121.9(7) . . ?
C3 C4 C5 119.5(6) . . ?
C3 C4 C15 121.7(6) . . ?
C5 C4 C15 118.7(6) . . ?
O1 C5 C4 120.5(6) . . ?
O1 C5 C6 119.9(6) . . ?
C4 C5 C6 119.6(6) . . ?
C7 C6 C5 118.7(6) . . ?
C7 C6 C8 121.1(6) . . ?
C5 C6 C8 120.2(6) . . ?
C6 C7 C2 123.0(7) . . ?
N1 C8 C6 118.1(5) . . ?
N1 C9 C10 110.5(5) . . ?
N2 C10 C9 110.5(5) . . ?
N1 C13 C14 113.9(6) . . ?
N3 C15 C4 111.4(5) . . ?
N3 C16 C17 110.0(5) . . ?
N4 C17 C18 122.3(6) . . ?
N4 C17 C16 114.4(6) . . ?
C18 C17 C16 123.3(6) . . ?
C19 C18 C17 119.4(7) . . ?
C20 C19 C18 118.8(7) . . ?
C19 C20 C21 119.4(7) . . ?
N4 C21 C20 121.7(7) . . ?
O3 C22 O2 125.9(6) . . ?
O3 C22 C23 118.2(6) . . ?
O2 C22 C23 115.9(6) . . ?
O5 C24 O4 126.9(6) . . ?
O5 C24 C25 116.2(6) . . ?
O4 C24 C25 116.9(6) . . ?
O1A Ni1A O4A 94.84(19) . . ?
O1A Ni1A O2A 93.27(19) . . ?
O4A Ni1A O2A 91.5(2) . . ?
O1A Ni1A N1A 91.3(2) . . ?
O4A Ni1A N1A 92.8(2) . . ?
O2A Ni1A N1A 173.5(2) . . ?
O1A Ni1A O6A 171.63(19) . . ?
O4A Ni1A O6A 76.91(18) . . ?
O2A Ni1A O6A 85.61(19) . . ?
N1A Ni1A O6A 90.5(2) . . ?
O1A Ni1A N2A 97.5(2) . . ?
O4A Ni1A N2A 167.4(2) . . ?
O2A Ni1A N2A 90.3(2) . . ?
N1A Ni1A N2A 84.4(2) . . ?
O6A Ni1A N2A 90.8(2) . . ?
O1A Ni1A Ni2A 31.93(13) . . ?
O4A Ni1A Ni2A 73.36(13) . . ?
O2A Ni1A Ni2A 70.87(13) . . ?
N1A Ni1A Ni2A 115.14(16) . . ?
O6A Ni1A Ni2A 141.13(14) . . ?
N2A Ni1A Ni2A 118.90(15) . . ?
O5A Ni2A O1A 97.86(19) . . ?
O5A Ni2A N4A 93.4(2) . . ?
O1A Ni2A N4A 92.1(2) . . ?
O5A Ni2A N3A 169.7(2) . . ?
O1A Ni2A N3A 91.5(2) . . ?
N4A Ni2A N3A 82.2(2) . . ?
O5A Ni2A O3A 91.20(18) . . ?
O1A Ni2A O3A 91.19(18) . . ?
N4A Ni2A O3A 174.0(2) . . ?
N3A Ni2A O3A 92.7(2) . . ?
O5A Ni2A O7A 85.92(18) . . ?
O1A Ni2A O7A 175.39(18) . . ?
N4A Ni2A O7A 90.3(2) . . ?
N3A Ni2A O7A 84.90(19) . . ?
O3A Ni2A O7A 86.07(17) . . ?
O5A Ni2A Ni1A 71.82(13) . . ?
O1A Ni2A Ni1A 31.39(13) . . ?
N4A Ni2A Ni1A 110.35(16) . . ?
N3A Ni2A Ni1A 118.37(15) . . ?
O3A Ni2A Ni1A 74.84(12) . . ?
O7A Ni2A Ni1A 149.99(12) . . ?
C5A O1A Ni1A 122.8(4) . . ?
C5A O1A Ni2A 120.4(4) . . ?
Ni1A O1A Ni2A 116.7(2) . . ?
C22A O2A Ni1A 135.0(5) . . ?
C22A O3A Ni2A 127.8(5) . . ?
C24A O4A Ni1A 128.8(5) . . ?
C24A O5A Ni2A 133.7(5) . . ?
C26A O7A Ni2A 121.0(4) . . ?
C8A N1A C13A 109.0(6) . . ?
C8A N1A C9A 111.8(6) . . ?
C13A N1A C9A 109.2(6) . . ?
C8A N1A Ni1A 110.0(4) . . ?
C13A N1A Ni1A 111.0(5) . . ?
C9A N1A Ni1A 105.8(4) . . ?
C12A N2A C11A 109.8(6) . . ?
C12A N2A C10A 109.0(6) . . ?
C11A N2A C10A 109.2(6) . . ?
C12A N2A Ni1A 110.7(5) . . ?
C11A N2A Ni1A 112.6(4) . . ?
C10A N2A Ni1A 105.5(4) . . ?
C15A N3A C16A 114.2(5) . . ?
C15A N3A Ni2A 112.7(4) . . ?
C16A N3A Ni2A 110.6(4) . . ?
C21A N4A C17A 115.5(7) . . ?
C21A N4A Ni2A 128.5(5) . . ?
C17A N4A Ni2A 116.0(5) . . ?
C3A C2A C7A 116.9(7) . . ?
C3A C2A C1A 121.5(7) . . ?
C7A C2A C1A 121.6(7) . . ?
C2A C3A C4A 121.6(7) . . ?
C3A C4A C5A 120.2(6) . . ?
C3A C4A C15A 120.0(6) . . ?
C5A C4A C15A 119.8(6) . . ?
O1A C5A C6A 120.9(6) . . ?
O1A C5A C4A 119.8(6) . . ?
C6A C5A C4A 119.2(6) . . ?
C5A C6A C7A 118.6(7) . . ?
C5A C6A C8A 118.4(7) . . ?
C7A C6A C8A 123.0(7) . . ?
C2A C7A C6A 123.5(7) . . ?
N1A C8A C6A 118.6(6) . . ?
N1A C9A C10A 112.0(6) . . ?
C9A C10A N2A 112.3(6) . . ?
N1A C13A C14A 117.1(7) . . ?
N3A C15A C4A 111.8(6) . . ?
N3A C16A C17A 112.3(6) . . ?
N4A C17A C18A 123.1(7) . . ?
N4A C17A C16A 115.4(6) . . ?
C18A C17A C16A 121.3(7) . . ?
C17A C18A C19A 119.5(8) . . ?
C20A C19A C18A 118.6(8) . . ?
C19A C20A C21A 119.1(8) . . ?
N4A C21A C20A 124.2(8) . . ?
O2A C22A O3A 127.1(7) . . ?
O2A C22A C23A 116.9(7) . . ?
O3A C22A C23A 116.0(7) . . ?
O5A C24A O4A 127.2(7) . . ?
O5A C24A C25A 114.9(7) . . ?
O4A C24A C25A 117.9(7) . . ?
F5 P1 F3 92.3(3) . . ?
F5 P1 F4 93.6(3) . . ?
F3 P1 F4 90.0(3) . . ?
F5 P1 F1' 100.8(8) . . ?
F3 P1 F1' 163.7(8) . . ?
F4 P1 F1' 98.7(7) . . ?
F5 P1 F2 88.7(3) . . ?
F3 P1 F2 89.7(3) . . ?
F4 P1 F2 177.7(3) . . ?
F1' P1 F2 81.1(7) . . ?
F5 P1 F6 168.0(8) . . ?
F3 P1 F6 99.7(7) . . ?
F4 P1 F6 85.8(10) . . ?
F1' P1 F6 67.5(9) . . ?
F2 P1 F6 91.9(10) . . ?
F5 P1 F6' 168.5(7) . . ?
F3 P1 F6' 76.9(7) . . ?
F4 P1 F6' 90.4(9) . . ?
F1' P1 F6' 89.2(8) . . ?
F2 P1 F6' 87.3(9) . . ?
F6 P1 F6' 23.2(7) . . ?
F5 P1 F1 78.9(8) . . ?
F3 P1 F1 167.7(8) . . ?
F4 P1 F1 82.1(7) . . ?
F1' P1 F1 28.5(7) . . ?
F2 P1 F1 98.7(7) . . ?
F6 P1 F1 89.1(8) . . ?
F6' P1 F1 112.3(8) . . ?
F9 P2 F8 90.5(3) . . ?
F9 P2 F12 179.7(3) . . ?
F8 P2 F12 89.8(3) . . ?
F9 P2 F11 89.9(3) . . ?
F8 P2 F11 179.6(3) . . ?
F12 P2 F11 89.8(3) . . ?
F9 P2 F7 90.2(3) . . ?
F8 P2 F7 90.3(3) . . ?
F12 P2 F7 89.9(3) . . ?
F11 P2 F7 89.5(3) . . ?
F9 P2 F10 89.8(3) . . ?
F8 P2 F10 90.5(2) . . ?
F12 P2 F10 90.1(3) . . ?
F11 P2 F10 89.8(3) . . ?
F7 P2 F10 179.2(3) . . ?

loop_
_geom_bond_atom_site_label_1
_geom_bond_atom_site_label_2
_geom_bond_distance
_geom_bond_site_symmetry_2
_geom_bond_publ_flag
Ni1 O1 1.948(4) . ?
Ni1 O4 1.983(4) . ?
Ni1 O2 2.058(5) . ?
Ni1 N1 2.089(6) . ?
Ni1 N2 2.103(5) . ?
Ni1 Ni2 3.3346(14) . ?
Ni2 O1 2.001(4) . ?
Ni2 O5 2.039(5) . ?
Ni2 N4 2.067(6) . ?
Ni2 O3 2.079(4) . ?
Ni2 N3 2.083(5) . ?
Ni2 O7 2.128(4) . ?
O1 C5 1.344(7) . ?
O2 C22 1.278(7) . ?
O3 C22 1.255(7) . ?
O4 C24 1.258(7) . ?
O5 C24 1.254(7) . ?
O7 C26 1.427(7) . ?
N1 C8 1.486(8) . ?
N1 C9 1.492(8) . ?
N1 C13 1.495(8) . ?
N2 C10 1.470(8) . ?
N2 C12 1.473(8) . ?
N2 C11 1.475(8) . ?
N3 C16 1.475(8) . ?
N3 C15 1.486(7) . ?
N4 C17 1.324(8) . ?
N4 C21 1.363(8) . ?
C1 C2 1.527(9) . ?
C2 C3 1.374(9) . ?
C2 C7 1.392(9) . ?
C3 C4 1.386(9) . ?
C4 C5 1.391(8) . ?
C4 C15 1.531(9) . ?
C5 C6 1.402(9) . ?
C6 C7 1.364(8) . ?
C6 C8 1.492(8) . ?
C9 C10 1.525(9) . ?
C13 C14 1.515(9) . ?
C16 C17 1.510(9) . ?
C17 C18 1.383(9) . ?
C18 C19 1.380(9) . ?
C19 C20 1.366(10) . ?
C20 C21 1.384(9) . ?
C22 C23 1.505(9) . ?
C24 C25 1.525(9) . ?
Ni1A O1A 1.992(4) . ?
Ni1A O4A 2.051(5) . ?
Ni1A O2A 2.065(5) . ?
Ni1A N1A 2.161(6) . ?
Ni1A O6A 2.171(5) . ?
Ni1A N2A 2.175(6) . ?
Ni1A Ni2A 3.4171(14) . ?
Ni2A O5A 2.014(5) . ?
Ni2A O1A 2.023(5) . ?
Ni2A N4A 2.027(6) . ?
Ni2A N3A 2.058(5) . ?
Ni2A O3A 2.074(5) . ?
Ni2A O7A 2.145(4) . ?
O1A C5A 1.353(7) . ?
O2A C22A 1.244(8) . ?
O3A C22A 1.262(8) . ?
O4A C24A 1.264(8) . ?
O5A C24A 1.253(8) . ?
O7A C26A 1.509(10) . ?
N1A C8A 1.473(9) . ?
N1A C13A 1.474(9) . ?
N1A C9A 1.501(9) . ?
N2A C12A 1.444(8) . ?
N2A C11A 1.467(8) . ?
N2A C10A 1.510(9) . ?
N3A C15A 1.483(8) . ?
N3A C16A 1.488(8) . ?
N4A C21A 1.347(9) . ?
N4A C17A 1.361(8) . ?
C1A C2A 1.526(10) . ?
C2A C3A 1.384(10) . ?
C2A C7A 1.394(10) . ?
C3A C4A 1.403(9) . ?
C4A C5A 1.407(9) . ?
C4A C15A 1.500(9) . ?
C5A C6A 1.390(9) . ?
C6A C7A 1.400(9) . ?
C6A C8A 1.474(9) . ?
C9A C10A 1.505(10) . ?
C13A C14A 1.533(10) . ?
C16A C17A 1.515(10) . ?
C17A C18A 1.375(9) . ?
C18A C19A 1.377(11) . ?
C19A C20A 1.366(11) . ?
C20A C21A 1.377(10) . ?
C22A C23A 1.521(10) . ?
C24A C25A 1.538(10) . ?
P1 F5 1.545(5) . ?
P1 F3 1.561(5) . ?
P1 F4 1.590(4) . ?
P1 F1' 1.598(10) . ?
P1 F2 1.600(5) . ?
P1 F6 1.611(11) . ?
P1 F6' 1.632(11) . ?
P1 F1 1.637(11) . ?
P2 F9 1.573(4) . ?
P2 F8 1.586(4) . ?
P2 F12 1.598(4) . ?
P2 F11 1.600(5) . ?
P2 F7 1.602(5) . ?
P2 F10 1.603(5) . ?

loop_
_geom_torsion_atom_site_label_1
_geom_torsion_atom_site_label_2
_geom_torsion_atom_site_label_3
_geom_torsion_atom_site_label_4
_geom_torsion
_geom_torsion_site_symmetry_1
_geom_torsion_site_symmetry_2
_geom_torsion_site_symmetry_3
_geom_torsion_site_symmetry_4
_geom_torsion_publ_flag
O4 Ni1 Ni2 O1 131.9(3) . . . . ?
O2 Ni1 Ni2 O1 -136.2(3) . . . . ?
N1 Ni1 Ni2 O1 47.8(3) . . . . ?
N2 Ni1 Ni2 O1 -54.7(3) . . . . ?
O1 Ni1 Ni2 O5 -144.1(3) . . . . ?
O4 Ni1 Ni2 O5 -12.18(19) . . . . ?
O2 Ni1 Ni2 O5 79.77(19) . . . . ?
N1 Ni1 Ni2 O5 -96.3(2) . . . . ?
N2 Ni1 Ni2 O5 161.2(2) . . . . ?
O1 Ni1 Ni2 N4 -56.7(3) . . . . ?
O4 Ni1 Ni2 N4 75.1(2) . . . . ?
O2 Ni1 Ni2 N4 167.1(2) . . . . ?
N1 Ni1 Ni2 N4 -9.0(2) . . . . ?
N2 Ni1 Ni2 N4 -111.4(2) . . . . ?
O1 Ni1 Ni2 O3 118.7(3) . . . . ?
O4 Ni1 Ni2 O3 -109.46(18) . . . . ?
O2 Ni1 Ni2 O3 -17.51(18) . . . . ?
N1 Ni1 Ni2 O3 166.4(2) . . . . ?
N2 Ni1 Ni2 O3 64.0(2) . . . . ?
O1 Ni1 Ni2 N3 32.7(3) . . . . ?
O4 Ni1 Ni2 N3 164.6(2) . . . . ?
O2 Ni1 Ni2 N3 -103.5(2) . . . . ?
N1 Ni1 Ni2 N3 80.5(2) . . . . ?
N2 Ni1 Ni2 N3 -22.0(2) . . . . ?
O1 Ni1 Ni2 O7 171.9(3) . . . . ?
O4 Ni1 Ni2 O7 -56.2(3) . . . . ?
O2 Ni1 Ni2 O7 35.8(3) . . . . ?
N1 Ni1 Ni2 O7 -140.3(3) . . . . ?
N2 Ni1 Ni2 O7 117.2(3) . . . . ?
O4 Ni1 O1 C5 122.5(4) . . . . ?
O2 Ni1 O1 C5 -147.7(4) . . . . ?
N1 Ni1 O1 C5 29.9(5) . . . . ?
N2 Ni1 O1 C5 -55.1(5) . . . . ?
Ni2 Ni1 O1 C5 170.0(6) . . . . ?
O4 Ni1 O1 Ni2 -47.5(2) . . . . ?
O2 Ni1 O1 Ni2 42.3(2) . . . . ?
N1 Ni1 O1 Ni2 -140.0(2) . . . . ?
N2 Ni1 O1 Ni2 134.9(2) . . . . ?
O5 Ni2 O1 C5 -136.4(4) . . . . ?
N4 Ni2 O1 C5 -42.5(4) . . . . ?
O3 Ni2 O1 C5 132.6(4) . . . . ?
N3 Ni2 O1 C5 38.2(4) . . . . ?
O7 Ni2 O1 C5 121(2) . . . . ?
Ni1 Ni2 O1 C5 -170.2(6) . . . . ?
O5 Ni2 O1 Ni1 33.8(2) . . . . ?
N4 Ni2 O1 Ni1 127.7(2) . . . . ?
O3 Ni2 O1 Ni1 -57.2(2) . . . . ?
N3 Ni2 O1 Ni1 -151.7(2) . . . . ?
O7 Ni2 O1 Ni1 -69(2) . . . . ?
O1 Ni1 O2 C22 -0.1(6) . . . . ?
O4 Ni1 O2 C22 99.5(6) . . . . ?
N1 Ni1 O2 C22 -171.0(7) . . . . ?
N2 Ni1 O2 C22 -99.9(6) . . . . ?
Ni2 Ni1 O2 C22 22.3(5) . . . . ?
O1 Ni2 O3 C22 52.0(6) . . . . ?
O5 Ni2 O3 C22 -44.6(6) . . . . ?
N4 Ni2 O3 C22 141(2) . . . . ?
N3 Ni2 O3 C22 142.8(6) . . . . ?
O7 Ni2 O3 C22 -129.0(6) . . . . ?
Ni1 Ni2 O3 C22 24.4(5) . . . . ?
O1 Ni1 O4 C24 41.3(5) . . . . ?
O2 Ni1 O4 C24 -56.9(5) . . . . ?
N1 Ni1 O4 C24 138.1(5) . . . . ?
N2 Ni1 O4 C24 -145.8(6) . . . . ?
Ni2 Ni1 O4 C24 17.1(5) . . . . ?
O1 Ni2 O5 C24 -3.2(6) . . . . ?
N4 Ni2 O5 C24 -93.6(6) . . . . ?
O3 Ni2 O5 C24 86.8(6) . . . . ?
N3 Ni2 O5 C24 -146.8(11) . . . . ?
O7 Ni2 O5 C24 172.1(6) . . . . ?
Ni1 Ni2 O5 C24 15.0(6) . . . . ?
O1 Ni2 O7 C26 157.4(19) . . . . ?
O5 Ni2 O7 C26 53.8(5) . . . . ?
N4 Ni2 O7 C26 -39.6(5) . . . . ?
O3 Ni2 O7 C26 145.3(5) . . . . ?
N3 Ni2 O7 C26 -120.2(5) . . . . ?
Ni1 Ni2 O7 C26 94.9(5) . . . . ?
O1 Ni1 N1 C8 15.5(4) . . . . ?
O4 Ni1 N1 C8 -84.5(4) . . . . ?
O2 Ni1 N1 C8 -173.6(6) . . . . ?
N2 Ni1 N1 C8 114.5(4) . . . . ?
Ni2 Ni1 N1 C8 -8.4(4) . . . . ?
O1 Ni1 N1 C9 -103.8(4) . . . . ?
O4 Ni1 N1 C9 156.3(4) . . . . ?
O2 Ni1 N1 C9 67.2(9) . . . . ?
N2 Ni1 N1 C9 -4.8(4) . . . . ?
Ni2 Ni1 N1 C9 -127.6(4) . . . . ?
O1 Ni1 N1 C13 133.2(4) . . . . ?
O4 Ni1 N1 C13 33.2(4) . . . . ?
O2 Ni1 N1 C13 -55.9(10) . . . . ?
N2 Ni1 N1 C13 -127.8(4) . . . . ?
Ni2 Ni1 N1 C13 109.3(4) . . . . ?
O1 Ni1 N2 C10 74.8(4) . . . . ?
O4 Ni1 N2 C10 -98.1(7) . . . . ?
O2 Ni1 N2 C10 173.5(4) . . . . ?
N1 Ni1 N2 C10 -20.7(4) . . . . ?
Ni2 Ni1 N2 C10 101.5(4) . . . . ?
O1 Ni1 N2 C12 -166.3(4) . . . . ?
O4 Ni1 N2 C12 20.8(9) . . . . ?
O2 Ni1 N2 C12 -67.5(4) . . . . ?
N1 Ni1 N2 C12 98.2(5) . . . . ?
Ni2 Ni1 N2 C12 -139.6(4) . . . . ?
O1 Ni1 N2 C11 -45.1(4) . . . . ?
O4 Ni1 N2 C11 142.0(6) . . . . ?
O2 Ni1 N2 C11 53.6(4) . . . . ?
N1 Ni1 N2 C11 -140.7(4) . . . . ?
Ni2 Ni1 N2 C11 -18.4(5) . . . . ?
O1 Ni2 N3 C16 -112.9(4) . . . . ?
O5 Ni2 N3 C16 31.0(14) . . . . ?
N4 Ni2 N3 C16 -23.0(4) . . . . ?
O3 Ni2 N3 C16 157.1(4) . . . . ?
O7 Ni2 N3 C16 71.9(4) . . . . ?
Ni1 Ni2 N3 C16 -129.4(4) . . . . ?
O1 Ni2 N3 C15 14.4(4) . . . . ?
O5 Ni2 N3 C15 158.3(11) . . . . ?
N4 Ni2 N3 C15 104.3(4) . . . . ?
O3 Ni2 N3 C15 -75.6(4) . . . . ?
O7 Ni2 N3 C15 -160.8(4) . . . . ?
Ni1 Ni2 N3 C15 -2.2(5) . . . . ?
O1 Ni2 N4 C17 95.1(5) . . . . ?
O5 Ni2 N4 C17 -168.2(5) . . . . ?
O3 Ni2 N4 C17 6(3) . . . . ?
N3 Ni2 N4 C17 4.3(5) . . . . ?
O7 Ni2 N4 C17 -83.5(5) . . . . ?
Ni1 Ni2 N4 C17 121.3(4) . . . . ?
O1 Ni2 N4 C21 -68.6(5) . . . . ?
O5 Ni2 N4 C21 28.1(5) . . . . ?
O3 Ni2 N4 C21 -158(2) . . . . ?
N3 Ni2 N4 C21 -159.4(5) . . . . ?
O7 Ni2 N4 C21 112.8(5) . . . . ?
Ni1 Ni2 N4 C21 -42.4(5) . . . . ?
C7 C2 C3 C4 -2.0(10) . . . . ?
C1 C2 C3 C4 175.3(6) . . . . ?
C2 C3 C4 C5 0.9(10) . . . . ?
C2 C3 C4 C15 -174.7(6) . . . . ?
Ni1 O1 C5 C4 142.2(5) . . . . ?
Ni2 O1 C5 C4 -48.4(7) . . . . ?
Ni1 O1 C5 C6 -39.2(7) . . . . ?
Ni2 O1 C5 C6 130.2(5) . . . . ?
C3 C4 C5 O1 -179.4(6) . . . . ?
C15 C4 C5 O1 -3.7(9) . . . . ?
C3 C4 C5 C6 2.1(9) . . . . ?
C15 C4 C5 C6 177.8(6) . . . . ?
O1 C5 C6 C7 177.6(6) . . . . ?
C4 C5 C6 C7 -3.8(9) . . . . ?
O1 C5 C6 C8 -4.2(9) . . . . ?
C4 C5 C6 C8 174.4(6) . . . . ?
C5 C6 C7 C2 2.8(10) . . . . ?
C8 C6 C7 C2 -175.5(6) . . . . ?
C3 C2 C7 C6 0.1(10) . . . . ?
C1 C2 C7 C6 -177.3(6) . . . . ?
C9 N1 C8 C6 61.8(7) . . . . ?
C13 N1 C8 C6 -179.1(6) . . . . ?
Ni1 N1 C8 C6 -56.8(6) . . . . ?
C7 C6 C8 N1 -121.6(7) . . . . ?
C5 C6 C8 N1 60.2(8) . . . . ?
C8 N1 C9 C10 -88.3(7) . . . . ?
C13 N1 C9 C10 154.6(6) . . . . ?
Ni1 N1 C9 C10 29.0(6) . . . . ?
C12 N2 C10 C9 -75.3(7) . . . . ?
C11 N2 C10 C9 165.4(5) . . . . ?
Ni1 N2 C10 C9 42.5(6) . . . . ?
N1 C9 C10 N2 -48.9(7) . . . . ?
C8 N1 C13 C14 171.4(6) . . . . ?
C9 N1 C13 C14 -69.4(7) . . . . ?
Ni1 N1 C13 C14 53.4(7) . . . . ?
C16 N3 C15 C4 65.6(7) . . . . ?
Ni2 N3 C15 C4 -58.4(6) . . . . ?
C3 C4 C15 N3 -123.0(7) . . . . ?
C5 C4 C15 N3 61.4(8) . . . . ?
C15 N3 C16 C17 -90.3(6) . . . . ?
Ni2 N3 C16 C17 37.0(6) . . . . ?
C21 N4 C17 C18 0.2(9) . . . . ?
Ni2 N4 C17 C18 -164.6(5) . . . . ?
C21 N4 C17 C16 -179.4(5) . . . . ?
Ni2 N4 C17 C16 15.8(7) . . . . ?
N3 C16 C17 N4 -35.9(8) . . . . ?
N3 C16 C17 C18 144.6(6) . . . . ?
N4 C17 C18 C19 0.7(10) . . . . ?
C16 C17 C18 C19 -179.8(6) . . . . ?
C17 C18 C19 C20 -1.0(10) . . . . ?
C18 C19 C20 C21 0.5(10) . . . . ?
C17 N4 C21 C20 -0.7(9) . . . . ?
Ni2 N4 C21 C20 162.4(5) . . . . ?
C19 C20 C21 N4 0.4(10) . . . . ?
Ni2 O3 C22 O2 -18.6(10) . . . . ?
Ni2 O3 C22 C23 162.8(5) . . . . ?
Ni1 O2 C22 O3 -14.0(10) . . . . ?
Ni1 O2 C22 C23 164.7(5) . . . . ?
Ni2 O5 C24 O4 -8.4(11) . . . . ?
Ni2 O5 C24 C25 173.5(4) . . . . ?
Ni1 O4 C24 O5 -14.5(10) . . . . ?
Ni1 O4 C24 C25 163.7(4) . . . . ?
O1A Ni1A Ni2A O5A -144.5(3) . . . . ?
O4A Ni1A Ni2A O5A -14.3(2) . . . . ?
O2A Ni1A Ni2A O5A 83.3(2) . . . . ?
N1A Ni1A Ni2A O5A -99.4(2) . . . . ?
O6A Ni1A Ni2A O5A 27.4(3) . . . . ?
N2A Ni1A Ni2A O5A 162.7(2) . . . . ?
O4A Ni1A Ni2A O1A 130.3(3) . . . . ?
O2A Ni1A Ni2A O1A -132.1(3) . . . . ?
N1A Ni1A Ni2A O1A 45.1(3) . . . . ?
O6A Ni1A Ni2A O1A 171.9(3) . . . . ?
N2A Ni1A Ni2A O1A -52.8(3) . . . . ?
O1A Ni1A Ni2A N4A -57.7(3) . . . . ?
O4A Ni1A Ni2A N4A 72.5(2) . . . . ?
O2A Ni1A Ni2A N4A 170.1(2) . . . . ?
N1A Ni1A Ni2A N4A -12.6(3) . . . . ?
O6A Ni1A Ni2A N4A 114.1(3) . . . . ?
N2A Ni1A Ni2A N4A -110.5(3) . . . . ?
O1A Ni1A Ni2A N3A 34.3(3) . . . . ?
O4A Ni1A Ni2A N3A 164.5(2) . . . . ?
O2A Ni1A Ni2A N3A -97.9(2) . . . . ?
N1A Ni1A Ni2A N3A 79.4(3) . . . . ?
O6A Ni1A Ni2A N3A -153.9(3) . . . . ?
N2A Ni1A Ni2A N3A -18.5(3) . . . . ?
O1A Ni1A Ni2A O3A 119.0(3) . . . . ?
O4A Ni1A Ni2A O3A -110.7(2) . . . . ?
O2A Ni1A Ni2A O3A -13.09(19) . . . . ?
N1A Ni1A Ni2A O3A 164.2(2) . . . . ?
O6A Ni1A Ni2A O3A -69.1(2) . . . . ?
N2A Ni1A Ni2A O3A 66.3(2) . . . . ?
O1A Ni1A Ni2A O7A 171.4(4) . . . . ?
O4A Ni1A Ni2A O7A -58.4(3) . . . . ?
O2A Ni1A Ni2A O7A 39.2(3) . . . . ?
N1A Ni1A Ni2A O7A -143.5(3) . . . . ?
O6A Ni1A Ni2A O7A -16.7(3) . . . . ?
N2A Ni1A Ni2A O7A 118.6(3) . . . . ?
O4A Ni1A O1A C5A 130.0(5) . . . . ?
O2A Ni1A O1A C5A -138.2(5) . . . . ?
N1A Ni1A O1A C5A 37.1(5) . . . . ?
O6A Ni1A O1A C5A 139.7(12) . . . . ?
N2A Ni1A O1A C5A -47.4(5) . . . . ?
Ni2A Ni1A O1A C5A 177.2(6) . . . . ?
O4A Ni1A O1A Ni2A -47.2(3) . . . . ?
O2A Ni1A O1A Ni2A 44.6(3) . . . . ?
N1A Ni1A O1A Ni2A -140.1(3) . . . . ?
O6A Ni1A O1A Ni2A -37.5(14) . . . . ?
N2A Ni1A O1A Ni2A 135.3(3) . . . . ?
O5A Ni2A O1A C5A -143.5(5) . . . . ?
N4A Ni2A O1A C5A -49.8(5) . . . . ?
N3A Ni2A O1A C5A 32.4(5) . . . . ?
O3A Ni2A O1A C5A 125.1(5) . . . . ?
O7A Ni2A O1A C5A 72(2) . . . . ?
Ni1A Ni2A O1A C5A -177.3(6) . . . . ?
O5A Ni2A O1A Ni1A 33.8(3) . . . . ?
N4A Ni2A O1A Ni1A 127.5(3) . . . . ?
N3A Ni2A O1A Ni1A -150.3(3) . . . . ?
O3A Ni2A O1A Ni1A -57.6(2) . . . . ?
O7A Ni2A O1A Ni1A -111(2) . . . . ?
O1A Ni1A O2A C22A -5.9(7) . . . . ?
O4A Ni1A O2A C22A 89.1(6) . . . . ?
N1A Ni1A O2A C22A -140.2(18) . . . . ?
O6A Ni1A O2A C22A 165.8(7) . . . . ?
N2A Ni1A O2A C22A -103.4(7) . . . . ?
Ni2A Ni1A O2A C22A 17.3(6) . . . . ?
O5A Ni2A O3A C22A -52.5(6) . . . . ?
O1A Ni2A O3A C22A 45.4(6) . . . . ?
N4A Ni2A O3A C22A 168.2(18) . . . . ?
N3A Ni2A O3A C22A 137.0(6) . . . . ?
O7A Ni2A O3A C22A -138.3(6) . . . . ?
Ni1A Ni2A O3A C22A 18.3(5) . . . . ?
O1A Ni1A O4A C24A 44.1(6) . . . . ?
O2A Ni1A O4A C24A -49.4(6) . . . . ?
N1A Ni1A O4A C24A 135.6(6) . . . . ?
O6A Ni1A O4A C24A -134.5(6) . . . . ?
N2A Ni1A O4A C24A -147.6(9) . . . . ?
Ni2A Ni1A O4A C24A 20.2(6) . . . . ?
O1A Ni2A O5A C24A 0.1(7) . . . . ?
N4A Ni2A O5A C24A -92.5(6) . . . . ?
N3A Ni2A O5A C24A -156.1(11) . . . . ?
O3A Ni2A O5A C24A 91.4(6) . . . . ?
O7A Ni2A O5A C24A 177.4(6) . . . . ?
Ni1A Ni2A O5A C24A 17.8(6) . . . . ?
O5A Ni2A O7A C26A 53.2(5) . . . . ?
O1A Ni2A O7A C26A -162(2) . . . . ?
N4A Ni2A O7A C26A -40.2(6) . . . . ?
N3A Ni2A O7A C26A -122.3(6) . . . . ?
O3A Ni2A O7A C26A 144.7(5) . . . . ?
Ni1A Ni2A O7A C26A 94.7(6) . . . . ?
O1A Ni1A N1A C8A 9.3(5) . . . . ?
O4A Ni1A N1A C8A -85.6(5) . . . . ?
O2A Ni1A N1A C8A 143.8(17) . . . . ?
O6A Ni1A N1A C8A -162.5(5) . . . . ?
N2A Ni1A N1A C8A 106.7(5) . . . . ?
Ni2A Ni1A N1A C8A -12.7(5) . . . . ?
O1A Ni1A N1A C13A 130.0(5) . . . . ?
O4A Ni1A N1A C13A 35.1(5) . . . . ?
O2A Ni1A N1A C13A -95.5(19) . . . . ?
O6A Ni1A N1A C13A -41.8(5) . . . . ?
N2A Ni1A N1A C13A -132.6(5) . . . . ?
Ni2A Ni1A N1A C13A 108.0(4) . . . . ?
O1A Ni1A N1A C9A -111.7(5) . . . . ?
O4A Ni1A N1A C9A 153.4(5) . . . . ?
O2A Ni1A N1A C9A 23(2) . . . . ?
O6A Ni1A N1A C9A 76.5(5) . . . . ?
N2A Ni1A N1A C9A -14.3(5) . . . . ?
Ni2A Ni1A N1A C9A -133.7(4) . . . . ?
O1A Ni1A N2A C12A -162.8(5) . . . . ?
O4A Ni1A N2A C12A 29.0(13) . . . . ?
O2A Ni1A N2A C12A -69.4(5) . . . . ?
N1A Ni1A N2A C12A 106.6(5) . . . . ?
O6A Ni1A N2A C12A 16.2(5) . . . . ?
Ni2A Ni1A N2A C12A -137.6(5) . . . . ?
O1A Ni1A N2A C11A -39.5(5) . . . . ?
O4A Ni1A N2A C11A 152.2(9) . . . . ?
O2A Ni1A N2A C11A 53.9(5) . . . . ?
N1A Ni1A N2A C11A -130.1(5) . . . . ?
O6A Ni1A N2A C11A 139.5(5) . . . . ?
Ni2A Ni1A N2A C11A -14.4(5) . . . . ?
O1A Ni1A N2A C10A 79.5(5) . . . . ?
O4A Ni1A N2A C10A -88.8(11) . . . . ?
O2A Ni1A N2A C10A 172.9(5) . . . . ?
N1A Ni1A N2A C10A -11.1(4) . . . . ?
O6A Ni1A N2A C10A -101.5(5) . . . . ?
Ni2A Ni1A N2A C10A 104.6(4) . . . . ?
O5A Ni2A N3A C15A 177.7(10) . . . . ?
O1A Ni2A N3A C15A 21.2(5) . . . . ?
N4A Ni2A N3A C15A 113.1(5) . . . . ?
O3A Ni2A N3A C15A -70.1(5) . . . . ?
O7A Ni2A N3A C15A -155.9(5) . . . . ?
Ni1A Ni2A N3A C15A 4.2(5) . . . . ?
O5A Ni2A N3A C16A 48.5(14) . . . . ?
O1A Ni2A N3A C16A -108.0(4) . . . . ?
N4A Ni2A N3A C16A -16.1(4) . . . . ?
O3A Ni2A N3A C16A 160.8(4) . . . . ?
O7A Ni2A N3A C16A 75.0(4) . . . . ?
Ni1A Ni2A N3A C16A -125.0(4) . . . . ?
O5A Ni2A N4A C21A 18.3(6) . . . . ?
O1A Ni2A N4A C21A -79.7(6) . . . . ?
N3A Ni2A N4A C21A -170.9(6) . . . . ?
O3A Ni2A N4A C21A 157.5(17) . . . . ?
O7A Ni2A N4A C21A 104.3(6) . . . . ?
Ni1A Ni2A N4A C21A -53.5(6) . . . . ?
O5A Ni2A N4A C17A -161.4(5) . . . . ?
O1A Ni2A N4A C17A 100.6(5) . . . . ?
N3A Ni2A N4A C17A 9.4(5) . . . . ?
O3A Ni2A N4A C17A -22(2) . . . . ?
O7A Ni2A N4A C17A -75.4(5) . . . . ?
Ni1A Ni2A N4A C17A 126.8(4) . . . . ?
C7A C2A C3A C4A -2.0(11) . . . . ?
C1A C2A C3A C4A 178.7(7) . . . . ?
C2A C3A C4A C5A 0.2(11) . . . . ?
C2A C3A C4A C15A -178.5(7) . . . . ?
Ni1A O1A C5A C6A -44.0(8) . . . . ?
Ni2A O1A C5A C6A 133.1(6) . . . . ?
Ni1A O1A C5A C4A 134.0(5) . . . . ?
Ni2A O1A C5A C4A -48.9(8) . . . . ?
C3A C4A C5A O1A -175.5(6) . . . . ?
C15A C4A C5A O1A 3.2(9) . . . . ?
C3A C4A C5A C6A 2.5(10) . . . . ?
C15A C4A C5A C6A -178.7(6) . . . . ?
O1A C5A C6A C7A 174.7(6) . . . . ?
C4A C5A C6A C7A -3.4(10) . . . . ?
O1A C5A C6A C8A -6.1(10) . . . . ?
C4A C5A C6A C8A 175.9(6) . . . . ?
C3A C2A C7A C6A 1.1(11) . . . . ?
C1A C2A C7A C6A -179.6(7) . . . . ?
C5A C6A C7A C2A 1.6(11) . . . . ?
C8A C6A C7A C2A -177.6(7) . . . . ?
C13A N1A C8A C6A -176.5(6) . . . . ?
C9A N1A C8A C6A 62.7(8) . . . . ?
Ni1A N1A C8A C6A -54.5(8) . . . . ?
C5A C6A C8A N1A 62.1(9) . . . . ?
C7A C6A C8A N1A -118.7(8) . . . . ?
C8A N1A C9A C10A -81.2(8) . . . . ?
C13A N1A C9A C10A 158.1(7) . . . . ?
Ni1A N1A C9A C10A 38.6(8) . . . . ?
N1A C9A C10A N2A -52.4(9) . . . . ?
C12A N2A C10A C9A -83.0(8) . . . . ?
C11A N2A C10A C9A 157.1(6) . . . . ?
Ni1A N2A C10A C9A 35.8(7) . . . . ?
C8A N1A C13A C14A -59.1(9) . . . . ?
C9A N1A C13A C14A 63.3(9) . . . . ?
Ni1A N1A C13A C14A 179.5(6) . . . . ?
C16A N3A C15A C4A 64.1(7) . . . . ?
Ni2A N3A C15A C4A -63.2(6) . . . . ?
C3A C4A C15A N3A -123.2(7) . . . . ?
C5A C4A C15A N3A 58.0(8) . . . . ?
C15A N3A C16A C17A -108.2(6) . . . . ?
Ni2A N3A C16A C17A 20.1(7) . . . . ?
C21A N4A C17A C18A -4.2(10) . . . . ?
Ni2A N4A C17A C18A 175.5(6) . . . . ?
C21A N4A C17A C16A 180.0(6) . . . . ?
Ni2A N4A C17A C16A -0.3(8) . . . . ?
N3A C16A C17A N4A -13.5(9) . . . . ?
N3A C16A C17A C18A 170.7(6) . . . . ?
N4A C17A C18A C19A 4.4(11) . . . . ?
C16A C17A C18A C19A 179.9(7) . . . . ?
C17A C18A C19A C20A -2.2(11) . . . . ?
C18A C19A C20A C21A 0.3(12) . . . . ?
C17A N4A C21A C20A 2.2(10) . . . . ?
Ni2A N4A C21A C20A -177.5(6) . . . . ?
C19A C20A C21A N4A -0.3(12) . . . . ?
Ni1A O2A C22A O3A -10.5(11) . . . . ?
Ni1A O2A C22A C23A 171.7(5) . . . . ?
Ni2A O3A C22A O2A -14.9(10) . . . . ?
Ni2A O3A C22A C23A 162.9(5) . . . . ?
Ni2A O5A C24A O4A -10.3(12) . . . . ?
Ni2A O5A C24A C25A 169.0(5) . . . . ?
Ni1A O4A C24A O5A -17.2(11) . . . . ?
Ni1A O4A C24A C25A 163.5(5) . . . . ?
